data_4328471
loop_
_publ_author_name
'Elisabeth Seikel'
'Benjamin Oelkers'
'J\"org Sundermeyer'

_publ_section_title
;
 Axial Functionalization of Sterically Hindered Titanium Phthalocyanines
;
_journal_name_full 'Inorganic Chemistry'
_journal_page_first 2709
_journal_page_last 2717
_journal_paper_doi 10.1021/ic202749v
_journal_volume 51
_journal_year 2012
_chemical_formula_moiety '3(C64 H74 N8), C5 H12, 6(C7 H8)'
_chemical_formula_sum 'C239 H282 N24'
_chemical_formula_weight 3490.89
_chemical_name_systematic
;
 ?
;
_space_group_IT_number 148
_symmetry_cell_setting trigonal
_symmetry_space_group_name_Hall '-R 3'
_symmetry_space_group_name_H-M 'R -3 :H'
_atom_sites_solution_hydrogens geom
_atom_sites_solution_primary direct
_atom_sites_solution_secondary difmap
_audit_creation_method SHELXL-97
_cell_angle_alpha 90.00
_cell_angle_beta 90.00
_cell_angle_gamma 120.00
_cell_formula_units_Z 3
_cell_length_a 32.4964(18)
_cell_length_b 32.4964(18)
_cell_length_c 16.3282(10)
_cell_measurement_reflns_used 3768
_cell_measurement_temperature 100(2)
_cell_measurement_theta_max 20.53
_cell_measurement_theta_min 1.25
_cell_volume 14932.7(15)
_computing_cell_refinement 'STOE X-AREA'
_computing_data_collection 'STOE X-AREA'
_computing_data_reduction 'STOE X-RED'
_computing_molecular_graphics 'Ortep-3 for Windows (Farrugia, 1997)'
_computing_publication_material 'WinGX publication routines (Farrugia, 1999)'
_computing_structure_refinement 'SHELXL-97 (Sheldrick, 2008)'
_computing_structure_solution 'SIR2004 (Giacovazzo et al, 2004)'
_diffrn_ambient_temperature 100(2)
_diffrn_detector_area_resol_mean 6.67
_diffrn_measured_fraction_theta_full 0.999
_diffrn_measured_fraction_theta_max 0.989
_diffrn_measurement_device_type 'STOE IPDS 2'
_diffrn_measurement_method 'rotation method'
_diffrn_radiation_monochromator graphite
_diffrn_radiation_source 'fine-focus sealed tube'
_diffrn_radiation_type MoK\a
_diffrn_radiation_wavelength 0.71073
_diffrn_reflns_av_R_equivalents 0.0960
_diffrn_reflns_av_sigmaI/netI 0.2931
_diffrn_reflns_limit_h_max 40
_diffrn_reflns_limit_h_min -31
_diffrn_reflns_limit_k_max 35
_diffrn_reflns_limit_k_min -41
_diffrn_reflns_limit_l_max 20
_diffrn_reflns_limit_l_min -18
_diffrn_reflns_number 18941
_diffrn_reflns_theta_full 25.00
_diffrn_reflns_theta_max 26.76
_diffrn_reflns_theta_min 1.44
_exptl_absorpt_coefficient_mu 0.068
_exptl_absorpt_correction_T_max 1.0492
_exptl_absorpt_correction_T_min 0.9724
_exptl_absorpt_correction_type multi-scan
_exptl_absorpt_process_details
;
[c.f. r.h. blessing, acta cryst. (1995), a51, 33-38]
;
_exptl_crystal_colour green
_exptl_crystal_density_diffrn 1.165
_exptl_crystal_description plate
_exptl_crystal_F_000 5652
_exptl_crystal_size_max 0.21
_exptl_crystal_size_mid 0.21
_exptl_crystal_size_min 0.03
_refine_diff_density_max 0.335
_refine_diff_density_min -0.318
_refine_diff_density_rms 0.037
_refine_ls_extinction_method none
_refine_ls_goodness_of_fit_ref 0.791
_refine_ls_hydrogen_treatment mixed
_refine_ls_matrix_type full
_refine_ls_number_parameters 416
_refine_ls_number_reflns 7016
_refine_ls_number_restraints 72
_refine_ls_restrained_S_all 0.803
_refine_ls_R_factor_all 0.3209
_refine_ls_R_factor_gt 0.0586
_refine_ls_shift/su_max 0.022
_refine_ls_shift/su_mean 0.001
_refine_ls_structure_factor_coef Fsqd
_refine_ls_weighting_details 'calc w=1/[\s^2^(Fo^2^)+(0.0389P)^2^+0.0000P] where P=(Fo^2^+2Fc^2^)/3'
_refine_ls_weighting_scheme calc
_refine_ls_wR_factor_gt 0.1043
_refine_ls_wR_factor_ref 0.1782
_reflns_number_gt 1547
_reflns_number_total 7016
_reflns_threshold_expression >2\s(I)
_cod_data_source_file ic202749v_si_005.cif
_cod_data_source_block es-pc-h2
_cod_original_sg_symbol_H-M 'R -3'
_cod_database_code 4328471

loop_
_symmetry_equiv_pos_as_xyz
'x, y, z'
'-y, x-y, z'
'-x+y, -x, z'
'x+2/3, y+1/3, z+1/3'
'-y+2/3, x-y+1/3, z+1/3'
'-x+y+2/3, -x+1/3, z+1/3'
'x+1/3, y+2/3, z+2/3'
'-y+1/3, x-y+2/3, z+2/3'
'-x+y+1/3, -x+2/3, z+2/3'
'-x, -y, -z'
'y, -x+y, -z'
'x-y, x, -z'
'-x+2/3, -y+1/3, -z+1/3'
'y+2/3, -x+y+1/3, -z+1/3'
'x-y+2/3, x+1/3, -z+1/3'
'-x+1/3, -y+2/3, -z+2/3'
'y+1/3, -x+y+2/3, -z+2/3'
'x-y+1/3, x+2/3, -z+2/3'

loop_
_atom_site_label
_atom_site_type_symbol
_atom_site_fract_x
_atom_site_fract_y
_atom_site_fract_z
_atom_site_U_iso_or_equiv
_atom_site_adp_type
_atom_site_occupancy
_atom_site_symmetry_multiplicity
_atom_site_calc_flag
_atom_site_refinement_flags
C1 C 0.1603(2) 0.27468(18) 0.4777(3) 0.0509(14) Uani 1 1 d .
C2 C 0.0892(2) 0.25668(18) 0.4328(3) 0.0527(14) Uani 1 1 d .
C3 C 0.06012(19) 0.2830(2) 0.3263(4) 0.0542(15) Uani 1 1 d .
C4 C 0.09438(18) 0.33854(19) 0.2263(3) 0.0494(14) Uani 1 1 d .
C5 C 0.12618(18) 0.23685(19) 0.5301(3) 0.0495(14) Uani 1 1 d .
C6 C 0.13058(18) 0.21247(19) 0.5950(3) 0.0531(15) Uani 1 1 d .
H6 H 0.1613 0.2206 0.6144 0.064 Uiso 1 1 calc R
C7 C 0.0898(2) 0.17525(19) 0.6333(3) 0.0538(14) Uani 1 1 d .
C8 C 0.09647(19) 0.1499(2) 0.7055(3) 0.0592(15) Uani 1 1 d .
C9 C 0.0527(2) 0.0995(2) 0.7120(4) 0.0797(19) Uani 1 1 d .
H9A H 0.0527 0.0802 0.6652 0.096 Uiso 1 1 calc R
H9B H 0.0550 0.0843 0.7629 0.096 Uiso 1 1 calc R
C10 C 0.00694(19) 0.1000(2) 0.7124(3) 0.0658(17) Uani 1 1 d .
H10A H 0.0067 0.1186 0.7603 0.079 Uiso 1 1 calc R
H10B H -0.0195 0.0670 0.7194 0.079 Uiso 1 1 calc R
C11 C -0.00204(18) 0.12072(19) 0.6355(3) 0.0534(14) Uani 1 1 d .
C12 C 0.04460(19) 0.16363(18) 0.6027(3) 0.0519(14) Uani 1 1 d .
C13 C 0.04092(18) 0.18924(18) 0.5364(3) 0.0537(14) Uani 1 1 d .
H13 H 0.0106 0.1814 0.5154 0.064 Uiso 1 1 calc R
C14 C 0.08199(19) 0.22621(18) 0.5016(3) 0.0472(14) Uani 1 1 d .
C15 C 0.1035(2) 0.1787(2) 0.7830(3) 0.085(2) Uani 1 1 d .
H15A H 0.1338 0.2086 0.7798 0.127 Uiso 1 1 calc R
H15B H 0.1038 0.1605 0.8307 0.127 Uiso 1 1 calc R
H15C H 0.0775 0.1855 0.7885 0.127 Uiso 1 1 calc R
C16 C 0.1392(2) 0.1424(2) 0.6960(4) 0.0806(19) Uani 1 1 d .
H16A H 0.1378 0.1281 0.6425 0.121 Uiso 1 1 calc R
H16B H 0.1385 0.1212 0.7394 0.121 Uiso 1 1 calc R
H16C H 0.1687 0.1731 0.7001 0.121 Uiso 1 1 calc R
C17 C -0.03854(18) 0.13561(18) 0.6558(3) 0.0649(16) Uani 1 1 d .
H17A H -0.0252 0.1613 0.6964 0.097 Uiso 1 1 calc R
H17B H -0.0672 0.1084 0.6782 0.097 Uiso 1 1 calc R
H17C H -0.0467 0.1468 0.6059 0.097 Uiso 1 1 calc R
C18 C -0.02196(19) 0.08349(18) 0.5673(3) 0.0635(16) Uani 1 1 d .
H18A H -0.0528 0.0569 0.5843 0.095 Uiso 1 1 calc R
H18B H 0.0002 0.0719 0.5565 0.095 Uiso 1 1 calc R
H18C H -0.0260 0.0978 0.5174 0.095 Uiso 1 1 calc R
C19 C 0.02182(19) 0.28387(18) 0.2811(3) 0.0496(14) Uani 1 1 d .
C20 C -0.02697(19) 0.26079(19) 0.2925(3) 0.0583(15) Uani 1 1 d .
H20 H -0.0411 0.2381 0.3352 0.070 Uiso 1 1 calc R
C21 C -0.05513(19) 0.27059(19) 0.2422(3) 0.0539(15) Uani 1 1 d .
C22 C -0.1082(2) 0.2461(2) 0.2607(4) 0.0614(16) Uani 1 1 d .
C23 C -0.1343(2) 0.2509(3) 0.1878(4) 0.113(3) Uani 1 1 d U
H23A H -0.1391 0.2259 0.1480 0.135 Uiso 1 1 calc R
H23B H -0.1663 0.2433 0.2070 0.135 Uiso 1 1 calc R
C24 C -0.1157(2) 0.2926(3) 0.1458(5) 0.147(4) Uani 1 1 d U
H24A H -0.1186 0.3160 0.1806 0.176 Uiso 1 1 calc R
H24B H -0.1354 0.2874 0.0965 0.176 Uiso 1 1 calc R
C25 C -0.0639(2) 0.3149(3) 0.1186(4) 0.081(2) Uani 1 1 d .
C26 C -0.0347(2) 0.3033(2) 0.1778(3) 0.0595(16) Uani 1 1 d .
C27 C 0.01483(19) 0.32742(19) 0.1668(3) 0.0596(16) Uani 1 1 d .
H27 H 0.0291 0.3500 0.1241 0.072 Uiso 1 1 calc R
C28 C 0.04277(18) 0.31770(19) 0.2196(3) 0.0508(14) Uani 1 1 d .
C29 C -0.1160(2) 0.2678(2) 0.3371(4) 0.091(2) Uani 1 1 d .
H29A H -0.1014 0.3022 0.3298 0.136 Uiso 1 1 calc R
H29B H -0.1014 0.2612 0.3842 0.136 Uiso 1 1 calc R
H29C H -0.1501 0.2540 0.3467 0.136 Uiso 1 1 calc R
C30 C -0.1292(2) 0.1930(2) 0.2757(4) 0.103(2) Uani 1 1 d .
H30A H -0.1178 0.1881 0.3284 0.154 Uiso 1 1 calc R
H30B H -0.1194 0.1792 0.2317 0.154 Uiso 1 1 calc R
H30C H -0.1639 0.1775 0.2768 0.154 Uiso 1 1 calc R
C31 C -0.0445(2) 0.3685(3) 0.1139(4) 0.114(3) Uani 1 1 d .
H31A H -0.0118 0.3842 0.0934 0.171 Uiso 1 1 calc R
H31B H -0.0451 0.3806 0.1685 0.171 Uiso 1 1 calc R
H31C H -0.0643 0.3749 0.0766 0.171 Uiso 1 1 calc R
C32 C -0.0615(2) 0.2978(3) 0.0338(4) 0.112(3) Uani 1 1 d .
H32A H -0.0814 0.3040 -0.0036 0.168 Uiso 1 1 calc R
H32B H -0.0730 0.2636 0.0354 0.168 Uiso 1 1 calc R
H32C H -0.0285 0.3147 0.0144 0.168 Uiso 1 1 calc R
C101 C 0.1290(5) 0.2201(5) 0.1057(7) 0.141(4) Uani 1 1 d U
C102 C 0.1093(5) 0.1739(5) 0.1072(7) 0.188(5) Uani 1 1 d U
H102 H 0.0873 0.1583 0.1503 0.226 Uiso 1 1 calc R
C103 C 0.1164(7) 0.1431(8) 0.0514(10) 0.247(8) Uani 1 1 d U
H103 H 0.1004 0.1094 0.0558 0.297 Uiso 1 1 calc R
C104 C 0.1488(6) 0.1682(7) -0.0077(10) 0.200(6) Uani 1 1 d U
H104 H 0.1580 0.1511 -0.0434 0.240 Uiso 1 1 calc R
C105 C 0.1709(4) 0.2199(6) -0.0208(8) 0.180(5) Uani 1 1 d U
H105 H 0.1904 0.2358 -0.0668 0.217 Uiso 1 1 calc R
C106 C 0.1607(4) 0.2429(4) 0.0391(7) 0.141(3) Uani 1 1 d U
H106 H 0.1760 0.2765 0.0361 0.169 Uiso 1 1 calc R
C107 C 0.1215(4) 0.2464(4) 0.1646(5) 0.159(4) Uani 1 1 d U
H10C H 0.0891 0.2409 0.1594 0.239 Uiso 1 1 calc R
H10D H 0.1443 0.2802 0.1568 0.239 Uiso 1 1 calc R
H10E H 0.1257 0.2365 0.2192 0.239 Uiso 1 1 calc R
N1 N 0.13737(15) 0.28628(14) 0.4197(3) 0.0506(11) Uani 1 1 d .
N2 N 0.05348(15) 0.25524(15) 0.3898(3) 0.0549(12) Uani 1 1 d .
N3 N 0.10243(17) 0.31675(15) 0.2899(3) 0.0496(12) Uani 1 1 d .
N4 N 0.12587(16) 0.37260(15) 0.1781(3) 0.0534(12) Uani 1 1 d .
C201 C 0.0000 0.0000 -0.1353(11) 0.279(15) Uani 1 3 d SDU
H20A H -0.0226 -0.0341 -0.1393 0.419 Uiso 0.3333 1 calc PR
H20B H 0.0187 0.0109 -0.1858 0.419 Uiso 0.3333 1 calc PR
H20C H -0.0174 0.0172 -0.1274 0.419 Uiso 0.3333 1 calc PR
C202 C 0.0317(8) 0.009(2) -0.0658(8) 0.276(18) Uani 0.3333 1 d PDU
H20D H 0.0444 -0.0130 -0.0654 0.331 Uiso 0.3333 1 calc PR
H20E H 0.0583 0.0422 -0.0654 0.331 Uiso 0.3333 1 calc PR
C203 C 0.0000 0.0000 0.0000 0.32(2) Uani 1 6 d SDU
H20F H 0.0033 0.0304 0.0193 0.385 Uiso 0.1667 1 calc PR
H20G H -0.0331 -0.0204 -0.0193 0.385 Uiso 0.1667 1 calc PR
H1N H 0.129(2) 0.321(2) 0.320(3) 0.10(2) Uiso 1 1 d .

loop_
_atom_site_aniso_label
_atom_site_aniso_U_11
_atom_site_aniso_U_22
_atom_site_aniso_U_33
_atom_site_aniso_U_23
_atom_site_aniso_U_13
_atom_site_aniso_U_12
C1 0.045(4) 0.035(3) 0.070(4) -0.001(3) -0.001(3) 0.018(3)
C2 0.045(4) 0.042(4) 0.071(4) -0.001(3) -0.007(3) 0.022(3)
C3 0.041(4) 0.047(4) 0.077(4) 0.001(3) -0.005(3) 0.023(3)
C4 0.039(4) 0.047(4) 0.062(4) 0.000(3) -0.006(3) 0.021(3)
C5 0.041(4) 0.044(4) 0.062(4) -0.002(3) -0.009(3) 0.020(3)
C6 0.039(4) 0.047(4) 0.072(4) -0.007(3) -0.009(3) 0.021(3)
C7 0.048(4) 0.041(4) 0.073(4) 0.004(3) -0.001(3) 0.023(3)
C8 0.043(4) 0.050(4) 0.079(4) 0.004(3) -0.007(3) 0.019(3)
C9 0.067(5) 0.064(5) 0.107(5) 0.025(4) 0.001(4) 0.032(4)
C10 0.049(4) 0.064(4) 0.083(4) 0.019(3) 0.003(3) 0.026(3)
C11 0.041(4) 0.041(3) 0.073(4) -0.003(3) 0.002(3) 0.017(3)
C12 0.049(4) 0.046(4) 0.065(4) -0.003(3) -0.003(3) 0.027(3)
C13 0.036(3) 0.043(4) 0.084(4) -0.003(3) -0.003(3) 0.021(3)
C14 0.044(4) 0.036(3) 0.065(4) 0.003(3) -0.003(3) 0.023(3)
C15 0.134(6) 0.079(5) 0.068(4) -0.005(4) -0.010(4) 0.073(5)
C16 0.085(5) 0.073(5) 0.101(5) 0.018(4) -0.001(4) 0.053(4)
C17 0.044(4) 0.047(4) 0.090(4) 0.007(3) 0.007(3) 0.014(3)
C18 0.046(4) 0.043(4) 0.086(4) 0.010(3) 0.010(3) 0.011(3)
C19 0.045(4) 0.048(4) 0.056(4) 0.004(3) -0.003(3) 0.023(3)
C20 0.045(4) 0.044(4) 0.078(4) 0.008(3) -0.004(3) 0.017(3)
C21 0.040(4) 0.058(4) 0.064(4) 0.002(3) -0.011(3) 0.025(3)
C22 0.049(4) 0.057(4) 0.072(4) 0.008(3) -0.008(3) 0.022(3)
C23 0.048(5) 0.154(8) 0.123(6) 0.052(6) 0.002(4) 0.041(5)
C24 0.040(5) 0.188(10) 0.185(8) 0.121(7) 0.012(5) 0.037(5)
C25 0.043(4) 0.109(6) 0.083(5) 0.043(4) 0.005(3) 0.031(4)
C26 0.051(4) 0.061(4) 0.067(4) 0.004(3) -0.012(3) 0.029(3)
C27 0.044(4) 0.061(4) 0.068(4) 0.008(3) 0.002(3) 0.022(3)
C28 0.041(4) 0.052(4) 0.063(4) 0.005(3) -0.006(3) 0.026(3)
C29 0.043(4) 0.082(5) 0.128(6) 0.002(4) 0.015(4) 0.017(4)
C30 0.041(4) 0.062(5) 0.181(7) 0.004(5) 0.001(4) 0.008(4)
C31 0.076(5) 0.136(7) 0.153(7) 0.084(6) 0.038(5) 0.071(6)
C32 0.081(6) 0.137(7) 0.093(6) 0.022(5) -0.024(4) 0.036(5)
C101 0.219(12) 0.146(10) 0.120(8) 0.013(7) -0.037(8) 0.138(10)
C102 0.300(14) 0.156(12) 0.151(10) -0.017(9) -0.046(9) 0.145(11)
C103 0.35(2) 0.247(19) 0.177(16) 0.016(12) -0.066(13) 0.177(16)
C104 0.251(16) 0.216(16) 0.222(14) -0.087(12) -0.128(11) 0.182(14)
C105 0.199(11) 0.242(15) 0.166(11) -0.050(10) -0.079(9) 0.159(12)
C106 0.158(9) 0.202(11) 0.115(8) 0.002(8) -0.015(7) 0.130(9)
C107 0.245(12) 0.199(10) 0.137(8) -0.036(7) -0.040(7) 0.189(10)
N1 0.040(3) 0.043(3) 0.068(3) 0.004(2) -0.009(2) 0.020(3)
N2 0.039(3) 0.045(3) 0.077(3) 0.005(3) -0.007(2) 0.018(2)
N3 0.040(3) 0.049(3) 0.059(3) 0.002(2) -0.010(2) 0.021(3)
N4 0.039(3) 0.047(3) 0.072(3) 0.002(2) -0.004(2) 0.020(3)
C201 0.225(17) 0.225(17) 0.39(4) 0.000 0.000 0.113(9)
C202 0.33(3) 0.20(3) 0.31(5) -0.03(3) -0.010(12) 0.14(3)
C203 0.29(3) 0.29(3) 0.38(5) 0.000 0.000 0.147(13)

loop_
_atom_type_symbol
_atom_type_description
_atom_type_scat_dispersion_real
_atom_type_scat_dispersion_imag
_atom_type_scat_source
C C 0.0033 0.0016 'International Tables Vol C Tables 4.2.6.8 and 6.1.1.4'
H H 0.0000 0.0000 'International Tables Vol C Tables 4.2.6.8 and 6.1.1.4'
N N 0.0061 0.0033 'International Tables Vol C Tables 4.2.6.8 and 6.1.1.4'

loop_
_geom_angle_atom_site_label_1
_geom_angle_atom_site_label_2
_geom_angle_atom_site_label_3
_geom_angle
_geom_angle_site_symmetry_1
_geom_angle_site_symmetry_3
N4 C1 N1 127.7(5) 16 .
N4 C1 C5 121.8(5) 16 .
N1 C1 C5 110.6(5) . .
N2 C2 N1 127.1(5) . .
N2 C2 C14 123.1(5) . .
N1 C2 C14 109.8(5) . .
N2 C3 N3 129.3(5) . .
N2 C3 C19 124.1(5) . .
N3 C3 C19 106.6(5) . .
N4 C4 N3 128.4(5) . .
N4 C4 C28 124.6(5) . .
N3 C4 C28 107.0(5) . .
C6 C5 C14 120.8(5) . .
C6 C5 C1 133.5(5) . .
C14 C5 C1 105.7(5) . .
C5 C6 C7 120.7(5) . .
C5 C6 H6 119.6 . .
C7 C6 H6 119.6 . .
C12 C7 C6 118.4(5) . .
C12 C7 C8 122.9(5) . .
C6 C7 C8 118.8(5) . .
C7 C8 C15 109.3(5) . .
C7 C8 C16 113.3(5) . .
C15 C8 C16 108.2(5) . .
C7 C8 C9 108.8(4) . .
C15 C8 C9 111.7(5) . .
C16 C8 C9 105.5(5) . .
C10 C9 C8 112.7(5) . .
C10 C9 H9A 109.1 . .
C8 C9 H9A 109.1 . .
C10 C9 H9B 109.1 . .
C8 C9 H9B 109.1 . .
H9A C9 H9B 107.8 . .
C9 C10 C11 114.4(5) . .
C9 C10 H10A 108.7 . .
C11 C10 H10A 108.7 . .
C9 C10 H10B 108.7 . .
C11 C10 H10B 108.7 . .
H10A C10 H10B 107.6 . .
C10 C11 C17 108.3(4) . .
C10 C11 C18 110.5(5) . .
C17 C11 C18 108.7(4) . .
C10 C11 C12 111.4(4) . .
C17 C11 C12 110.8(4) . .
C18 C11 C12 107.2(4) . .
C13 C12 C7 120.0(5) . .
C13 C12 C11 117.6(5) . .
C7 C12 C11 122.3(5) . .
C14 C13 C12 119.7(5) . .
C14 C13 H13 120.1 . .
C12 C13 H13 120.1 . .
C5 C14 C13 120.4(5) . .
C5 C14 C2 107.5(5) . .
C13 C14 C2 132.0(5) . .
C8 C15 H15A 109.5 . .
C8 C15 H15B 109.5 . .
H15A C15 H15B 109.5 . .
C8 C15 H15C 109.5 . .
H15A C15 H15C 109.5 . .
H15B C15 H15C 109.5 . .
C8 C16 H16A 109.5 . .
C8 C16 H16B 109.5 . .
H16A C16 H16B 109.5 . .
C8 C16 H16C 109.5 . .
H16A C16 H16C 109.5 . .
H16B C16 H16C 109.5 . .
C11 C17 H17A 109.5 . .
C11 C17 H17B 109.5 . .
H17A C17 H17B 109.5 . .
C11 C17 H17C 109.5 . .
H17A C17 H17C 109.5 . .
H17B C17 H17C 109.5 . .
C11 C18 H18A 109.5 . .
C11 C18 H18B 109.5 . .
H18A C18 H18B 109.5 . .
C11 C18 H18C 109.5 . .
H18A C18 H18C 109.5 . .
H18B C18 H18C 109.5 . .
C20 C19 C28 120.0(5) . .
C20 C19 C3 132.6(5) . .
C28 C19 C3 107.2(5) . .
C21 C20 C19 120.4(5) . .
C21 C20 H20 119.8 . .
C19 C20 H20 119.8 . .
C20 C21 C26 120.2(5) . .
C20 C21 C22 117.9(5) . .
C26 C21 C22 121.9(5) . .
C29 C22 C23 111.5(6) . .
C29 C22 C21 109.2(5) . .
C23 C22 C21 109.6(5) . .
C29 C22 C30 108.1(5) . .
C23 C22 C30 106.7(5) . .
C21 C22 C30 111.9(5) . .
C24 C23 C22 120.3(7) . .
C24 C23 H23A 107.2 . .
C22 C23 H23A 107.2 . .
C24 C23 H23B 107.2 . .
C22 C23 H23B 107.2 . .
H23A C23 H23B 106.9 . .
C23 C24 C25 117.0(7) . .
C23 C24 H24A 108.0 . .
C25 C24 H24A 108.0 . .
C23 C24 H24B 108.0 . .
C25 C24 H24B 108.0 . .
H24A C24 H24B 107.3 . .
C32 C25 C31 107.9(5) . .
C32 C25 C26 109.6(6) . .
C31 C25 C26 111.1(6) . .
C32 C25 C24 109.9(6) . .
C31 C25 C24 106.4(6) . .
C26 C25 C24 111.8(5) . .
C21 C26 C27 119.6(5) . .
C21 C26 C25 122.9(5) . .
C27 C26 C25 117.4(5) . .
C28 C27 C26 119.2(5) . .
C28 C27 H27 120.4 . .
C26 C27 H27 120.4 . .
C19 C28 C27 120.5(5) . .
C19 C28 C4 107.8(4) . .
C27 C28 C4 131.6(5) . .
C22 C29 H29A 109.5 . .
C22 C29 H29B 109.5 . .
H29A C29 H29B 109.5 . .
C22 C29 H29C 109.5 . .
H29A C29 H29C 109.5 . .
H29B C29 H29C 109.5 . .
C22 C30 H30A 109.5 . .
C22 C30 H30B 109.5 . .
H30A C30 H30B 109.5 . .
C22 C30 H30C 109.5 . .
H30A C30 H30C 109.5 . .
H30B C30 H30C 109.5 . .
C25 C31 H31A 109.5 . .
C25 C31 H31B 109.5 . .
H31A C31 H31B 109.5 . .
C25 C31 H31C 109.5 . .
H31A C31 H31C 109.5 . .
H31B C31 H31C 109.5 . .
C25 C32 H32A 109.5 . .
C25 C32 H32B 109.5 . .
H32A C32 H32B 109.5 . .
C25 C32 H32C 109.5 . .
H32A C32 H32C 109.5 . .
H32B C32 H32C 109.5 . .
C102 C101 C107 124.0(14) . .
C102 C101 C106 115.0(12) . .
C107 C101 C106 121.0(12) . .
C101 C102 C103 128.7(17) . .
C101 C102 H102 115.7 . .
C103 C102 H102 115.7 . .
C104 C103 C102 112(2) . .
C104 C103 H103 124.0 . .
C102 C103 H103 124.0 . .
C103 C104 C105 125.1(19) . .
C103 C104 H104 117.4 . .
C105 C104 H104 117.4 . .
C106 C105 C104 113.9(15) . .
C106 C105 H105 123.1 . .
C104 C105 H105 123.1 . .
C105 C106 C101 125.0(13) . .
C105 C106 H106 117.5 . .
C101 C106 H106 117.5 . .
C101 C107 H10C 109.5 . .
C101 C107 H10D 109.5 . .
H10C C107 H10D 109.5 . .
C101 C107 H10E 109.5 . .
H10C C107 H10E 109.5 . .
H10D C107 H10E 109.5 . .
C1 N1 C2 106.4(4) . .
C3 N2 C2 123.1(5) . .
C4 N3 C3 111.5(5) . .
C4 N3 H1N 136(4) . .
C3 N3 H1N 112(4) . .
C4 N4 C1 122.4(5) . 16
C202 C201 H20A 109.5 . .
C202 C201 H20B 109.5 . .
H20A C201 H20B 109.5 . .
C202 C201 H20C 109.4 . .
H20A C201 H20C 109.5 . .
H20B C201 H20C 109.5 . .
C203 C202 C201 100.5(13) . .
C203 C202 H20D 111.6 . .
C201 C202 H20D 111.6 . .
C203 C202 H20E 111.7 . .
C201 C202 H20E 111.7 . .
H20D C202 H20E 109.4 . .
C202 C203 C202 111.5(11) 11 .
C202 C203 H20F 109.3 11 .
C202 C203 H20F 109.3 . .
C202 C203 H20G 109.4 11 .
C202 C203 H20G 109.3 . .
H20F C203 H20G 108.0 . .

loop_
_geom_bond_atom_site_label_1
_geom_bond_atom_site_label_2
_geom_bond_distance
_geom_bond_site_symmetry_2
C1 N4 1.347(6) 16
C1 N1 1.369(6) .
C1 C5 1.452(7) .
C2 N2 1.339(6) .
C2 N1 1.383(6) .
C2 C14 1.437(6) .
C3 N2 1.320(6) .
C3 N3 1.392(7) .
C3 C19 1.459(7) .
C4 N4 1.326(6) .
C4 N3 1.353(6) .
C4 C28 1.466(7) .
C5 C6 1.372(6) .
C5 C14 1.379(6) .
C6 C7 1.417(7) .
C6 H6 0.9500 .
C7 C12 1.413(7) .
C7 C8 1.515(7) .
C8 C15 1.522(7) .
C8 C16 1.533(7) .
C8 C9 1.544(7) .
C9 C10 1.493(7) .
C9 H9A 0.9900 .
C9 H9B 0.9900 .
C10 C11 1.520(7) .
C10 H10A 0.9900 .
C10 H10B 0.9900 .
C11 C17 1.525(7) .
C11 C18 1.530(6) .
C11 C12 1.555(7) .
C12 C13 1.406(7) .
C13 C14 1.394(7) .
C13 H13 0.9500 .
C15 H15A 0.9800 .
C15 H15B 0.9800 .
C15 H15C 0.9800 .
C16 H16A 0.9800 .
C16 H16B 0.9800 .
C16 H16C 0.9800 .
C17 H17A 0.9800 .
C17 H17B 0.9800 .
C17 H17C 0.9800 .
C18 H18A 0.9800 .
C18 H18B 0.9800 .
C18 H18C 0.9800 .
C19 C20 1.386(7) .
C19 C28 1.390(6) .
C20 C21 1.380(7) .
C20 H20 0.9500 .
C21 C26 1.404(7) .
C21 C22 1.525(7) .
C22 C29 1.515(7) .
C22 C23 1.516(7) .
C22 C30 1.525(7) .
C23 C24 1.362(8) .
C23 H23A 0.9900 .
C23 H23B 0.9900 .
C24 C25 1.529(8) .
C24 H24A 0.9900 .
C24 H24B 0.9900 .
C25 C32 1.509(8) .
C25 C31 1.528(9) .
C25 C26 1.529(7) .
C26 C27 1.405(7) .
C27 C28 1.397(7) .
C27 H27 0.9500 .
C29 H29A 0.9800 .
C29 H29B 0.9800 .
C29 H29C 0.9800 .
C30 H30A 0.9800 .
C30 H30B 0.9800 .
C30 H30C 0.9800 .
C31 H31A 0.9800 .
C31 H31B 0.9800 .
C31 H31C 0.9800 .
C32 H32A 0.9800 .
C32 H32B 0.9800 .
C32 H32C 0.9800 .
C101 C102 1.305(13) .
C101 C107 1.385(11) .
C101 C106 1.425(13) .
C102 C103 1.457(19) .
C102 H102 0.9500 .
C103 C104 1.358(19) .
C103 H103 0.9500 .
C104 C105 1.478(17) .
C104 H104 0.9500 .
C105 C106 1.367(12) .
C105 H105 0.9500 .
C106 H106 0.9500 .
C107 H10C 0.9800 .
C107 H10D 0.9800 .
C107 H10E 0.9800 .
N3 H1N 0.95(5) .
N4 C1 1.347(6) 16
C201 C202 1.459(10) .
C201 H20A 0.9800 .
C201 H20B 0.9800 .
C201 H20C 0.9800 .
C202 C203 1.414(10) .
C202 H20D 0.9900 .
C202 H20E 0.9900 .
C203 C202 1.414(10) 11
C203 H20F 0.9900 .
C203 H20G 0.9900 .

loop_
_geom_torsion_atom_site_label_1
_geom_torsion_atom_site_label_2
_geom_torsion_atom_site_label_3
_geom_torsion_atom_site_label_4
_geom_torsion
_geom_torsion_site_symmetry_1
_geom_torsion_site_symmetry_4
N4 C1 C5 C6 -1.4(10) 16 .
N1 C1 C5 C6 178.8(6) . .
N4 C1 C5 C14 179.7(5) 16 .
N1 C1 C5 C14 -0.1(6) . .
C14 C5 C6 C7 1.0(8) . .
C1 C5 C6 C7 -177.7(6) . .
C5 C6 C7 C12 0.6(8) . .
C5 C6 C7 C8 -179.1(5) . .
C12 C7 C8 C15 -97.0(6) . .
C6 C7 C8 C15 82.7(6) . .
C12 C7 C8 C16 142.3(5) . .
C6 C7 C8 C16 -38.0(7) . .
C12 C7 C8 C9 25.2(7) . .
C6 C7 C8 C9 -155.1(5) . .
C7 C8 C9 C10 -51.8(7) . .
C15 C8 C9 C10 69.0(6) . .
C16 C8 C9 C10 -173.7(5) . .
C8 C9 C10 C11 61.2(7) . .
C9 C10 C11 C17 -159.6(5) . .
C9 C10 C11 C18 81.5(6) . .
C9 C10 C11 C12 -37.5(7) . .
C6 C7 C12 C13 -0.9(8) . .
C8 C7 C12 C13 178.8(5) . .
C6 C7 C12 C11 174.7(5) . .
C8 C7 C12 C11 -5.6(8) . .
C10 C11 C12 C13 -173.9(5) . .
C17 C11 C12 C13 -53.3(6) . .
C18 C11 C12 C13 65.1(6) . .
C10 C11 C12 C7 10.4(7) . .
C17 C11 C12 C7 131.0(5) . .
C18 C11 C12 C7 -110.6(5) . .
C7 C12 C13 C14 -0.4(8) . .
C11 C12 C13 C14 -176.2(5) . .
C6 C5 C14 C13 -2.3(8) . .
C1 C5 C14 C13 176.7(5) . .
C6 C5 C14 C2 -178.5(5) . .
C1 C5 C14 C2 0.5(6) . .
C12 C13 C14 C5 2.0(8) . .
C12 C13 C14 C2 177.1(5) . .
N2 C2 C14 C5 179.2(5) . .
N1 C2 C14 C5 -0.8(6) . .
N2 C2 C14 C13 3.6(9) . .
N1 C2 C14 C13 -176.4(5) . .
N2 C3 C19 C20 4.1(10) . .
N3 C3 C19 C20 -174.9(6) . .
N2 C3 C19 C28 179.4(5) . .
N3 C3 C19 C28 0.3(6) . .
C28 C19 C20 C21 1.1(8) . .
C3 C19 C20 C21 175.9(6) . .
C19 C20 C21 C26 1.4(9) . .
C19 C20 C21 C22 -176.7(5) . .
C20 C21 C22 C29 72.4(7) . .
C26 C21 C22 C29 -105.6(6) . .
C20 C21 C22 C23 -165.2(6) . .
C26 C21 C22 C23 16.7(8) . .
C20 C21 C22 C30 -47.1(7) . .
C26 C21 C22 C30 134.8(6) . .
C29 C22 C23 C24 79.9(9) . .
C21 C22 C23 C24 -41.0(10) . .
C30 C22 C23 C24 -162.3(8) . .
C22 C23 C24 C25 50.1(13) . .
C23 C24 C25 C32 91.2(9) . .
C23 C24 C25 C31 -152.2(8) . .
C23 C24 C25 C26 -30.7(12) . .
C20 C21 C26 C27 -2.5(9) . .
C22 C21 C26 C27 175.6(5) . .
C20 C21 C26 C25 178.5(6) . .
C22 C21 C26 C25 -3.5(9) . .
C32 C25 C26 C21 -113.6(6) . .
C31 C25 C26 C21 127.2(6) . .
C24 C25 C26 C21 8.5(10) . .
C32 C25 C26 C27 67.3(7) . .
C31 C25 C26 C27 -51.8(8) . .
C24 C25 C26 C27 -170.6(7) . .
C21 C26 C27 C28 1.1(9) . .
C25 C26 C27 C28 -179.8(6) . .
C20 C19 C28 C27 -2.6(8) . .
C3 C19 C28 C27 -178.5(5) . .
C20 C19 C28 C4 175.5(5) . .
C3 C19 C28 C4 -0.4(6) . .
C26 C27 C28 C19 1.4(8) . .
C26 C27 C28 C4 -176.1(6) . .
N4 C4 C28 C19 -179.1(5) . .
N3 C4 C28 C19 0.4(6) . .
N4 C4 C28 C27 -1.3(10) . .
N3 C4 C28 C27 178.2(6) . .
C107 C101 C102 C103 -176.5(13) . .
C106 C101 C102 C103 2(2) . .
C101 C102 C103 C104 1(2) . .
C102 C103 C104 C105 -6(2) . .
C103 C104 C105 C106 8(2) . .
C104 C105 C106 C101 -4.8(16) . .
C102 C101 C106 C105 0.4(17) . .
C107 C101 C106 C105 178.9(9) . .
N4 C1 N1 C2 179.8(5) 16 .
C5 C1 N1 C2 -0.4(6) . .
N2 C2 N1 C1 -179.2(5) . .
C14 C2 N1 C1 0.7(6) . .
N3 C3 N2 C2 2.1(9) . .
C19 C3 N2 C2 -176.7(5) . .
N1 C2 N2 C3 0.4(9) . .
C14 C2 N2 C3 -179.5(5) . .
N4 C4 N3 C3 179.3(5) . .
C28 C4 N3 C3 -0.1(6) . .
N2 C3 N3 C4 -179.1(6) . .
C19 C3 N3 C4 -0.1(6) . .
N3 C4 N4 C1 -2.2(9) . 16
C28 C4 N4 C1 177.1(5) . 16
C201 C202 C203 C202 142.8(3) . 11
